data_4501750
loop_
_publ_author_name
'Das, Babulal'
'Baruah, Jubaraj B.'

_publ_section_title
;
 Protonated Adenine and Cytosine Ribbons Stabilized by Dipicolinato Metal
 Frameworks
;
_journal_issue 7
_journal_name_full 'Crystal Growth &amp; Design'
_journal_page_first 3242
_journal_paper_doi 10.1021/cg100371w
_journal_volume 10
_journal_year 2010
_chemical_formula_sum 'C24 H24 Mn N12 O11'
_chemical_formula_weight 711.49
_chemical_name_systematic
; 
 ? 
;
_space_group_IT_number 14
_symmetry_cell_setting monoclinic
_symmetry_space_group_name_Hall '-P 2ybc'
_symmetry_space_group_name_H-M 'P 1 21/c 1'
_atom_sites_solution_hydrogens geom
_atom_sites_solution_primary direct
_atom_sites_solution_secondary difmap
_audit_creation_method SHELXL-97
_cell_angle_alpha 90.00
_cell_angle_beta 112.008(14)
_cell_angle_gamma 90.00
_cell_formula_units_Z 4
_cell_length_a 9.707(2)
_cell_length_b 18.695(3)
_cell_length_c 17.370(3)
_cell_measurement_reflns_used 1679
_cell_measurement_temperature 296(2)
_cell_measurement_theta_max 19.16
_cell_measurement_theta_min 2.18
_cell_volume 2922.5(10)
_computing_cell_refinement 'Bruker SMART'
_computing_data_collection 'Bruker SMART'
_computing_data_reduction 'Bruker SAINT'
_computing_molecular_graphics 'Bruker SHELXTL'
_computing_publication_material 'Bruker SHELXTL'
_computing_structure_refinement 'SHELXL-97 (Sheldrick, 1997)'
_computing_structure_solution 'SHELXS-97 (Sheldrick, 1990)'
_diffrn_ambient_temperature 296(2)
_diffrn_measured_fraction_theta_full 0.976
_diffrn_measured_fraction_theta_max 0.976
_diffrn_measurement_device_type 'CCD area detector'
_diffrn_measurement_method 'phi and omega scans'
_diffrn_radiation_monochromator graphite
_diffrn_radiation_source 'fine-focus sealed tube'
_diffrn_radiation_type MoK\a
_diffrn_radiation_wavelength 0.71073
_diffrn_reflns_av_R_equivalents 0.1134
_diffrn_reflns_av_sigmaI/netI 0.1530
_diffrn_reflns_limit_h_max 11
_diffrn_reflns_limit_h_min -11
_diffrn_reflns_limit_k_max 22
_diffrn_reflns_limit_k_min -21
_diffrn_reflns_limit_l_max 20
_diffrn_reflns_limit_l_min -14
_diffrn_reflns_number 21547
_diffrn_reflns_theta_full 25.00
_diffrn_reflns_theta_max 25.00
_diffrn_reflns_theta_min 1.67
_exptl_absorpt_coefficient_mu 0.534
_exptl_absorpt_correction_T_max 0.955
_exptl_absorpt_correction_T_min 0.848
_exptl_absorpt_correction_type numerical
_exptl_absorpt_process_details 'face indexing'
_exptl_crystal_colour 'pale yellow'
_exptl_crystal_density_diffrn 1.617
_exptl_crystal_density_method 'not measured'
_exptl_crystal_description plates
_exptl_crystal_F_000 1460
_exptl_crystal_size_max 0.28
_exptl_crystal_size_mid 0.22
_exptl_crystal_size_min 0.12
_refine_diff_density_max 0.405
_refine_diff_density_min -0.573
_refine_diff_density_rms 0.074
_refine_ls_extinction_coef 0.0038(7)
_refine_ls_extinction_expression Fc^*^=kFc[1+0.001xFc^2^\l^3^/sin(2\q)]^-1/4^
_refine_ls_extinction_method SHELXL
_refine_ls_goodness_of_fit_ref 0.988
_refine_ls_hydrogen_treatment constr
_refine_ls_matrix_type full
_refine_ls_number_parameters 434
_refine_ls_number_reflns 5030
_refine_ls_number_restraints 0
_refine_ls_restrained_S_all 0.988
_refine_ls_R_factor_all 0.1029
_refine_ls_R_factor_gt 0.0774
_refine_ls_shift/su_max 0.000
_refine_ls_shift/su_mean 0.000
_refine_ls_structure_factor_coef Fsqd
_refine_ls_weighting_details 'calc w=1/[\s^2^(Fo^2^)+(0.0893P)^2^+0.0000P] where P=(Fo^2^+2Fc^2^)/3'
_refine_ls_weighting_scheme calc
_refine_ls_wR_factor_gt 0.1803
_refine_ls_wR_factor_ref 0.2491
_reflns_number_gt 4292
_reflns_number_total 5030
_reflns_threshold_expression >2sigma(I)
_cod_data_source_file cg100371w_si_002.cif
_cod_data_source_block mnpdc-ad
_cod_depositor_comments
;
The following automatic conversions were performed:

'_symmetry_cell_setting' value 'Monoclinic' changed to 'monoclinic'
according to /home/saulius/struct/CIF-dictionaries/cif_core.dic
dictionary named 'cif_core.dic' version 2.4.2 from 2011-04-26.

Automatic conversion script
Id: cif_fix_values 1715 2011-07-08 13:25:40Z adriana 
;
_cod_original_cell_volume 2922.5(9)
_cod_original_sg_symbol_H-M P21/c
_cod_database_code 4501750

loop_
_symmetry_equiv_pos_as_xyz
'x, y, z'
'-x, y+1/2, -z+1/2'
'-x, -y, -z'
'x, -y-1/2, z-1/2'

loop_
_atom_site_label
_atom_site_type_symbol
_atom_site_fract_x
_atom_site_fract_y
_atom_site_fract_z
_atom_site_U_iso_or_equiv
_atom_site_adp_type
_atom_site_occupancy
_atom_site_symmetry_multiplicity
_atom_site_calc_flag
_atom_site_refinement_flags
C1 C 1.1254(15) 0.2774(7) 0.4154(8) 0.068(4) Uani 1 1 d .
C2 C 1.0874(15) 0.3254(7) 0.4718(8) 0.056(3) Uani 1 1 d .
C3 C 1.1708(13) 0.3305(6) 0.5571(8) 0.068(4) Uani 1 1 d .
H3 H 1.2560 0.3029 0.5812 0.082 Uiso 1 1 calc R
C4 C 1.1259(15) 0.3765(7) 0.6052(7) 0.072(4) Uani 1 1 d .
H4 H 1.1809 0.3808 0.6618 0.086 Uiso 1 1 calc R
C5 C 0.9979(14) 0.4162(6) 0.5680(7) 0.065(4) Uani 1 1 d .
H5 H 0.9641 0.4473 0.5988 0.078 Uiso 1 1 calc R
C6 C 0.9205(13) 0.4080(6) 0.4822(7) 0.056(3) Uani 1 1 d .
C7 C 0.7771(14) 0.4475(6) 0.4327(8) 0.060(4) Uani 1 1 d .
C8 C 0.5842(17) 0.2874(7) 0.1945(8) 0.064(4) Uani 1 1 d .
C9 C 0.6124(16) 0.3426(7) 0.1407(8) 0.060(4) Uani 1 1 d .
C10 C 0.5213(14) 0.3534(6) 0.0567(8) 0.072(4) Uani 1 1 d .
H10 H 0.4354 0.3268 0.0305 0.087 Uiso 1 1 calc R
C11 C 0.5659(16) 0.4046(7) 0.0164(7) 0.078(4) Uani 1 1 d .
H11 H 0.5104 0.4115 -0.0398 0.094 Uiso 1 1 calc R
C12 C 0.6900(15) 0.4479(7) 0.0540(7) 0.074(4) Uani 1 1 d .
H12 H 0.7175 0.4840 0.0258 0.089 Uiso 1 1 calc R
C13 C 0.7688(14) 0.4322(6) 0.1370(8) 0.058(3) Uani 1 1 d .
C14 C 0.9108(15) 0.4743(7) 0.1921(8) 0.069(4) Uani 1 1 d .
C15 C 0.4837(17) 0.3005(8) 0.3670(8) 0.074(4) Uani 1 1 d .
H15 H 0.4873 0.2732 0.3230 0.089 Uiso 1 1 calc R
C16 C 0.5944(16) 0.3319(7) 0.5050(9) 0.058(3) Uani 1 1 d .
C17 C 0.6422(17) 0.3824(7) 0.6204(8) 0.075(4) Uani 1 1 d .
H17 H 0.6869 0.3952 0.6760 0.090 Uiso 1 1 calc R
C18 C 0.4830(15) 0.3796(7) 0.4911(9) 0.061(4) Uani 1 1 d .
C19 C 0.3727(15) 0.3892(7) 0.4108(8) 0.060(3) Uani 1 1 d .
C20 C 0.2166(15) 0.3965(8) 0.1461(10) 0.084(4) Uani 1 1 d .
H20N H 0.3023 0.4184 0.1825 0.101 Uiso 1 1 calc R
C21 C 0.0409(18) 0.3802(8) 0.0228(9) 0.074(4) Uani 1 1 d .
C22 C -0.1497(15) 0.3432(7) -0.0799(7) 0.074(4) Uani 1 1 d .
H22 H -0.2200 0.3396 -0.1337 0.089 Uiso 1 1 calc R
C23 C -0.0303(17) 0.3282(7) 0.0464(8) 0.065(4) Uani 1 1 d .
C24 C 0.0269(18) 0.3082(8) 0.1298(9) 0.075(4) Uani 1 1 d .
Mn1 Mn 0.85661(19) 0.36015(9) 0.30627(10) 0.0638(7) Uani 1 1 d .
N1 N 0.9671(11) 0.3649(5) 0.4387(5) 0.053(3) Uani 1 1 d .
N2 N 0.7313(11) 0.3811(5) 0.1780(5) 0.057(3) Uani 1 1 d .
N3 N 0.3747(12) 0.3447(6) 0.3502(6) 0.065(3) Uani 1 1 d .
N4 N 0.5948(11) 0.2894(5) 0.4425(7) 0.068(3) Uani 1 1 d .
H4N H 0.6615 0.2571 0.4497 0.082 Uiso 1 1 calc R
N5 N 0.6958(11) 0.3311(6) 0.5849(7) 0.073(3) Uani 1 1 d .
N6 N 0.5165(12) 0.4138(5) 0.5670(7) 0.068(3) Uani 1 1 d .
H6N H 0.4674 0.4480 0.5780 0.081 Uiso 1 1 calc R
N7 N 0.2628(10) 0.4355(5) 0.3929(5) 0.068(3) Uani 1 1 d .
H7A H 0.1952 0.4367 0.3438 0.082 Uiso 1 1 calc R
H7B H 0.2586 0.4645 0.4304 0.082 Uiso 1 1 calc R
N8 N 0.1573(13) 0.3451(6) 0.1777(6) 0.074(3) Uani 1 1 d .
H8N H 0.2005 0.3343 0.2293 0.089 Uiso 1 1 calc R
N9 N 0.1655(14) 0.4191(6) 0.0684(8) 0.089(4) Uani 1 1 d .
N10 N -0.0371(13) 0.3902(5) -0.0590(7) 0.077(3) Uani 1 1 d .
H10N H -0.0185 0.4205 -0.0911 0.092 Uiso 1 1 calc R
N11 N -0.1530(11) 0.3033(5) -0.0197(7) 0.065(3) Uani 1 1 d .
N12 N -0.0258(11) 0.2604(5) 0.1660(5) 0.078(3) Uani 1 1 d .
H12A H -0.1050 0.2371 0.1376 0.093 Uiso 1 1 calc R
H12B H 0.0185 0.2522 0.2182 0.093 Uiso 1 1 calc R
O1 O 1.0431(8) 0.2860(4) 0.3383(5) 0.065(2) Uani 1 1 d .
O2 O 1.2306(9) 0.2354(4) 0.4417(4) 0.074(3) Uani 1 1 d .
O3 O 0.7291(8) 0.4347(4) 0.3553(4) 0.069(2) Uani 1 1 d .
O4 O 0.7189(8) 0.4880(4) 0.4686(4) 0.067(2) Uani 1 1 d .
O5 O 0.6867(9) 0.2788(4) 0.2661(5) 0.070(2) Uani 1 1 d .
O6 O 0.4680(10) 0.2503(5) 0.1709(5) 0.090(3) Uani 1 1 d .
O7 O 0.9747(8) 0.4458(4) 0.2634(5) 0.073(2) Uani 1 1 d .
O8 O 0.9525(9) 0.5257(5) 0.1641(5) 0.090(3) Uani 1 1 d .
O9 O 0.4885(8) 0.1362(4) 0.2813(4) 0.091(3) Uani 1 1 d .
O10 O 0.2401(9) 0.1438(4) 0.3234(5) 0.102(3) Uani 1 1 d .
O11 O 0.5395(8) 0.0019(4) 0.2279(4) 0.091(3) Uani 1 1 d .

loop_
_atom_site_aniso_label
_atom_site_aniso_U_11
_atom_site_aniso_U_22
_atom_site_aniso_U_33
_atom_site_aniso_U_23
_atom_site_aniso_U_13
_atom_site_aniso_U_12
C1 0.071(11) 0.073(11) 0.052(9) 0.006(9) 0.014(9) -0.005(8)
C2 0.071(10) 0.056(9) 0.035(8) 0.003(7) 0.014(8) -0.004(8)
C3 0.074(10) 0.057(9) 0.075(10) 0.009(8) 0.028(9) 0.002(7)
C4 0.081(11) 0.088(11) 0.039(8) -0.012(8) 0.015(8) 0.003(9)
C5 0.071(10) 0.074(10) 0.056(9) -0.018(8) 0.031(8) -0.009(8)
C6 0.070(9) 0.053(9) 0.040(8) 0.009(7) 0.015(7) 0.012(7)
C7 0.088(11) 0.044(8) 0.052(9) 0.000(8) 0.031(8) 0.007(8)
C8 0.075(11) 0.075(11) 0.046(9) -0.015(9) 0.028(9) 0.000(9)
C9 0.094(11) 0.053(9) 0.034(8) -0.003(8) 0.027(8) -0.003(8)
C10 0.090(11) 0.061(10) 0.071(10) -0.003(9) 0.037(9) -0.006(8)
C11 0.097(12) 0.083(11) 0.032(8) -0.004(8) -0.003(8) -0.001(9)
C12 0.104(11) 0.066(10) 0.045(9) 0.015(8) 0.019(8) 0.026(9)
C13 0.075(10) 0.046(8) 0.046(8) -0.007(8) 0.016(8) 0.000(8)
C14 0.093(12) 0.063(10) 0.068(10) 0.024(9) 0.047(10) 0.010(9)
C15 0.092(12) 0.090(12) 0.053(10) -0.012(9) 0.041(10) -0.016(10)
C16 0.081(11) 0.040(8) 0.064(10) -0.005(8) 0.040(9) 0.000(8)
C17 0.104(12) 0.055(10) 0.053(9) -0.007(8) 0.014(9) -0.002(9)
C18 0.074(10) 0.052(10) 0.064(10) 0.001(9) 0.034(9) -0.008(8)
C19 0.070(10) 0.051(9) 0.058(9) 0.007(9) 0.023(9) -0.002(8)
C20 0.083(11) 0.083(12) 0.093(13) -0.016(10) 0.040(11) -0.021(9)
C21 0.109(14) 0.072(11) 0.038(9) 0.001(9) 0.024(9) 0.000(10)
C22 0.084(11) 0.083(11) 0.042(8) 0.016(8) 0.008(8) -0.018(9)
C23 0.093(12) 0.051(9) 0.057(10) 0.004(9) 0.033(10) 0.010(8)
C24 0.111(14) 0.068(11) 0.066(11) 0.019(10) 0.055(11) 0.017(10)
Mn1 0.0776(14) 0.0685(14) 0.0377(11) 0.0016(11) 0.0130(10) 0.0018(12)
N1 0.061(7) 0.061(7) 0.041(6) 0.003(6) 0.024(6) 0.005(6)
N2 0.079(8) 0.049(7) 0.034(6) 0.003(6) 0.010(6) -0.005(6)
N3 0.086(9) 0.060(8) 0.058(7) -0.014(6) 0.037(7) 0.002(6)
N4 0.093(9) 0.058(7) 0.058(7) 0.002(7) 0.034(7) 0.011(6)
N5 0.086(8) 0.081(9) 0.040(7) 0.006(7) 0.010(6) 0.000(7)
N6 0.098(9) 0.052(7) 0.061(7) -0.004(7) 0.039(7) 0.000(6)
N7 0.084(8) 0.066(7) 0.042(6) -0.009(6) 0.011(6) -0.004(7)
N8 0.083(9) 0.090(10) 0.037(7) -0.013(7) 0.010(7) 0.005(7)
N9 0.101(10) 0.092(10) 0.070(9) -0.006(8) 0.027(8) -0.016(8)
N10 0.100(9) 0.072(8) 0.061(9) 0.018(7) 0.033(7) 0.004(7)
N11 0.079(8) 0.059(7) 0.054(7) -0.004(7) 0.020(7) -0.011(6)
N12 0.101(9) 0.086(8) 0.039(6) -0.014(6) 0.017(6) 0.006(7)
O1 0.080(6) 0.065(6) 0.045(5) -0.005(5) 0.018(5) 0.015(5)
O2 0.086(7) 0.076(7) 0.050(6) 0.000(5) 0.015(5) 0.023(5)
O3 0.081(6) 0.081(6) 0.036(5) -0.011(5) 0.010(4) 0.011(5)
O4 0.087(6) 0.068(6) 0.046(5) 0.000(5) 0.025(5) 0.007(5)
O5 0.084(6) 0.071(6) 0.043(5) -0.002(5) 0.011(5) -0.015(5)
O6 0.093(7) 0.110(8) 0.060(6) 0.003(6) 0.020(6) -0.011(6)
O7 0.086(6) 0.073(6) 0.051(5) 0.010(5) 0.014(5) -0.003(5)
O8 0.112(7) 0.090(7) 0.065(6) 0.026(6) 0.031(5) -0.019(6)
O9 0.105(6) 0.088(6) 0.070(6) -0.012(5) 0.022(5) -0.004(5)
O10 0.128(7) 0.103(7) 0.081(6) -0.010(6) 0.048(6) -0.008(6)
O11 0.085(6) 0.094(6) 0.073(6) -0.002(5) 0.007(5) 0.009(5)

loop_
_atom_type_symbol
_atom_type_description
_atom_type_scat_dispersion_real
_atom_type_scat_dispersion_imag
_atom_type_scat_source
C C 0.0033 0.0016 'International Tables Vol C Tables 4.2.6.8 and 6.1.1.4'
Mn Mn 0.3368 0.7283 'International Tables Vol C Tables 4.2.6.8 and 6.1.1.4'
N N 0.0061 0.0033 'International Tables Vol C Tables 4.2.6.8 and 6.1.1.4'
O O 0.0106 0.0060 'International Tables Vol C Tables 4.2.6.8 and 6.1.1.4'
H H 0.0000 0.0000 'International Tables Vol C Tables 4.2.6.8 and 6.1.1.4'

loop_
_geom_angle_atom_site_label_1
_geom_angle_atom_site_label_2
_geom_angle_atom_site_label_3
_geom_angle
O2 C1 O1 124.7(13)
O2 C1 C2 121.4(13)
O1 C1 C2 113.8(13)
N1 C2 C3 119.4(12)
N1 C2 C1 116.9(12)
C3 C2 C1 123.7(13)
C4 C3 C2 119.6(12)
C4 C3 H3 120.2
C2 C3 H3 120.2
C3 C4 C5 119.0(12)
C3 C4 H4 120.5
C5 C4 H4 120.5
C4 C5 C6 117.9(11)
C4 C5 H5 121.1
C6 C5 H5 121.1
N1 C6 C5 121.5(11)
N1 C6 C7 114.6(11)
C5 C6 C7 123.9(12)
O4 C7 O3 126.2(12)
O4 C7 C6 120.2(11)
O3 C7 C6 113.6(11)
O6 C8 O5 121.7(13)
O6 C8 C9 122.2(13)
O5 C8 C9 116.1(13)
N2 C9 C10 121.9(11)
N2 C9 C8 114.0(12)
C10 C9 C8 124.0(13)
C11 C10 C9 116.1(12)
C11 C10 H10 121.9
C9 C10 H10 121.9
C10 C11 C12 123.9(12)
C10 C11 H11 118.0
C12 C11 H11 118.0
C13 C12 C11 114.0(12)
C13 C12 H12 123.0
C11 C12 H12 123.0
N2 C13 C12 123.8(12)
N2 C13 C14 113.0(11)
C12 C13 C14 123.1(13)
O8 C14 O7 127.4(14)
O8 C14 C13 120.1(12)
O7 C14 C13 112.4(11)
N3 C15 N4 126.9(12)
N3 C15 H15 116.6
N4 C15 H15 116.6
N4 C16 C18 119.2(14)
N4 C16 N5 126.3(14)
C18 C16 N5 114.4(12)
N5 C17 N6 113.4(11)
N5 C17 H17 123.3
N6 C17 H17 123.3
C16 C18 N6 104.3(12)
C16 C18 C19 121.3(14)
N6 C18 C19 134.2(14)
N7 C19 N3 117.9(13)
N7 C19 C18 124.2(13)
N3 C19 C18 117.7(12)
N9 C20 N8 126.5(13)
N9 C20 H20N 116.8
N8 C20 H20N 116.8
C23 C21 N10 105.8(14)
C23 C21 N9 130.4(14)
N10 C21 N9 123.8(16)
N11 C22 N10 115.0(12)
N11 C22 H22 122.5
N10 C22 H22 122.5
C21 C23 N11 111.7(13)
C21 C23 C24 117.5(15)
N11 C23 C24 130.8(15)
N12 C24 C23 127.6(16)
N12 C24 N8 118.7(14)
C23 C24 N8 113.7(13)
N2 Mn1 N1 166.2(4)
N2 Mn1 O5 74.0(4)
N1 Mn1 O5 113.0(3)
N2 Mn1 O1 118.4(3)
N1 Mn1 O1 73.7(3)
O5 Mn1 O1 95.5(3)
N2 Mn1 O3 95.9(3)
N1 Mn1 O3 72.0(3)
O5 Mn1 O3 95.6(3)
O1 Mn1 O3 145.6(3)
N2 Mn1 O7 71.7(4)
N1 Mn1 O7 102.3(3)
O5 Mn1 O7 144.7(3)
O1 Mn1 O7 93.4(3)
O3 Mn1 O7 96.1(3)
C6 N1 C2 122.6(11)
C6 N1 Mn1 120.5(9)
C2 N1 Mn1 116.8(8)
C9 N2 C13 120.1(10)
C9 N2 Mn1 117.9(9)
C13 N2 Mn1 122.0(9)
C15 N3 C19 118.1(12)
C16 N4 C15 116.5(12)
C16 N4 H4N 121.8
C15 N4 H4N 121.8
C17 N5 C16 101.6(11)
C17 N6 C18 106.2(11)
C17 N6 H6N 126.9
C18 N6 H6N 126.9
C19 N7 H7A 120.0
C19 N7 H7B 120.0
H7A N7 H7B 120.0
C20 N8 C24 122.6(12)
C20 N8 H8N 118.7
C24 N8 H8N 118.7
C20 N9 C21 109.3(12)
C22 N10 C21 105.8(12)
C22 N10 H10N 127.1
C21 N10 H10N 127.1
C22 N11 C23 101.6(11)
C24 N12 H12A 120.0
C24 N12 H12B 120.0
H12A N12 H12B 120.0
C1 O1 Mn1 118.5(8)
C7 O3 Mn1 119.1(8)
C8 O5 Mn1 116.6(9)
C14 O7 Mn1 119.7(8)

loop_
_geom_bond_atom_site_label_1
_geom_bond_atom_site_label_2
_geom_bond_distance
C1 O2 1.233(13)
C1 O1 1.287(12)
C1 C2 1.473(16)
C2 N1 1.318(12)
C2 C3 1.400(14)
C3 C4 1.379(14)
C3 H3 0.9300
C4 C5 1.382(13)
C4 H4 0.9300
C5 C6 1.403(13)
C5 H5 0.9300
C6 N1 1.296(12)
C6 C7 1.525(14)
C7 O4 1.244(11)
C7 O3 1.269(11)
C8 O6 1.255(13)
C8 O5 1.278(12)
C8 C9 1.486(15)
C9 N2 1.307(13)
C9 C10 1.409(14)
C10 C11 1.348(14)
C10 H10 0.9300
C11 C12 1.393(14)
C11 H11 0.9300
C12 C13 1.387(13)
C12 H12 0.9300
C13 N2 1.322(12)
C13 C14 1.565(15)
C14 O8 1.214(12)
C14 O7 1.276(12)
C15 N3 1.288(13)
C15 N4 1.366(13)
C15 H15 0.9300
C16 N4 1.347(12)
C16 C18 1.351(14)
C16 N5 1.367(13)
C17 N5 1.346(13)
C17 N6 1.358(13)
C17 H17 0.9300
C18 N6 1.391(13)
C18 C19 1.415(15)
C19 N7 1.318(12)
C19 N3 1.347(13)
C20 N9 1.322(14)
C20 N8 1.338(14)
C20 H20N 0.9300
C21 C23 1.342(15)
C21 N10 1.349(13)
C21 N9 1.379(15)
C22 N11 1.295(12)
C22 N10 1.342(12)
C22 H22 0.9300
C23 N11 1.390(13)
C23 C24 1.394(16)
C24 N12 1.302(13)
C24 N8 1.407(15)
Mn1 N2 2.138(9)
Mn1 N1 2.144(8)
Mn1 O5 2.159(8)
Mn1 O1 2.180(7)
Mn1 O3 2.233(7)
Mn1 O7 2.251(8)
N4 H4N 0.8600
N6 H6N 0.8600
N7 H7A 0.8600
N7 H7B 0.8600
N8 H8N 0.8600
N10 H10N 0.8600
N12 H12A 0.8600
N12 H12B 0.8600
